data_7129931
loop_
_publ_author_name
'Tanaka, Katsumasa'
'Hattori, Hiroshi'
'Yabe, Ryota'
'Nishimura, Takahiro'

_publ_section_title
;
 Ir-catalyzed cyclization of \a,\w-dienes with an N-methyl group via two
 C--H activation steps
;
_journal_name_full 'Chemical Communications'
_journal_paper_doi 10.1039/D2CC01275H
_journal_year 2022
_chemical_formula_moiety 'C15 H23 N3 O'
_chemical_formula_sum 'C15 H23 N3 O'
_chemical_formula_weight 261.36
_space_group_crystal_system orthorhombic
_space_group_IT_number 61
_space_group_name_Hall '-P 2ac 2ab'
_space_group_name_H-M_alt 'P b c a'
_audit_creation_date 2018-12-21
_audit_creation_method SHELXL-2018/3
_audit_update_record
;
2022-01-04 deposited with the CCDC.	2022-04-04 downloaded from the CCDC.
;
_cell_angle_alpha 90
_cell_angle_beta 90
_cell_angle_gamma 90
_cell_formula_units_Z 16
_cell_length_a 15.847(3)
_cell_length_b 15.797(3)
_cell_length_c 23.662(5)
_cell_measurement_reflns_used 11172
_cell_measurement_temperature 150(2)
_cell_measurement_theta_max 27.4855
_cell_measurement_theta_min 2.0135
_cell_volume 5923(2)
_computing_cell_refinement 'CrystalClear (Rigaku Inc., 2008)'
_computing_data_collection 'CrystalClear (Rigaku Inc., 2008)'
_computing_data_reduction 'CrystalClear (Rigaku Inc., 2008)'
_computing_molecular_graphics 'Ortep for Windows (Farrugia, 2012)'
_computing_publication_material 'WinGX publication routines (Farrugia, 2012)'
_computing_structure_refinement 'SHELXL-2014 (Sheldrick, 2014)'
_computing_structure_solution SIR97
_diffrn_ambient_temperature 150(2)
_diffrn_detector_area_resol_mean 7.32
_diffrn_measured_fraction_theta_full 0.998
_diffrn_measured_fraction_theta_max 0.997
_diffrn_measurement_details
;
scan:
	Number of images: 600
	           Slice: -80.0000 - 100.000
	     Image width: 0.3000
	        Exp time: 24.0000
	   Rotation axis: Phi
	           Omega: 0.0000
	             Chi: 0.0000
	             Phi: 0.0000
	             XTD: 54.9633
	          2theta: 25.0164
scan:
	Number of images: 200
	           Slice: -15.0000 - 45.0000
	     Image width: 0.3000
	        Exp time: 24.0000
	   Rotation axis: Omega
	           Omega: 0.0000
	             Chi: 90.0000
	             Phi: 0.0000
	             XTD: 54.9633
	          2theta: 25.0164
scan:
	Number of images: 200
	           Slice: -15.0000 - 45.0000
	     Image width: 0.3000
	        Exp time: 24.0000
	   Rotation axis: Omega
	           Omega: 0.0000
	             Chi: 90.0000
	             Phi: 90.0000
	             XTD: 54.9633
	          2theta: 25.0164
scan:
	Number of images: 200
	           Slice: -15.0000 - 45.0000
	     Image width: 0.3000
	        Exp time: 24.0000
	   Rotation axis: Omega
	           Omega: 0.0000
	             Chi: 90.0000
	             Phi: 180.0000
	             XTD: 54.9633
	          2theta: 25.0164
scan:
	Number of images: 200
	           Slice: -15.0000 - 45.0000
	     Image width: 0.3000
	        Exp time: 24.0000
	   Rotation axis: Omega
	           Omega: 0.0000
	             Chi: 90.0000
	             Phi: 270.0000
	             XTD: 54.9633
	          2theta: 25.0164

;
_diffrn_measurement_device 'Mercury CCD (2x2 bin mode)'
_diffrn_measurement_device_details 'AFC7: Eulerian 3-circle'
_diffrn_measurement_device_type 'Rigaku/MSC Mercury CCD'
_diffrn_measurement_method '\w and \f'
_diffrn_radiation_detector CCD
_diffrn_radiation_monochromator 'Graphite Monochromator'
_diffrn_radiation_source 'Rotating Anode'
_diffrn_radiation_type MoK\a
_diffrn_radiation_wavelength 0.71070
_diffrn_reflns_av_R_equivalents 0.0527
_diffrn_reflns_av_unetI/netI 0.0310
_diffrn_reflns_Laue_measured_fraction_full 0.998
_diffrn_reflns_Laue_measured_fraction_max 0.997
_diffrn_reflns_limit_h_max 14
_diffrn_reflns_limit_h_min -19
_diffrn_reflns_limit_k_max 13
_diffrn_reflns_limit_k_min -19
_diffrn_reflns_limit_l_max 29
_diffrn_reflns_limit_l_min -29
_diffrn_reflns_number 40477
_diffrn_reflns_point_group_measured_fraction_full 0.998
_diffrn_reflns_point_group_measured_fraction_max 0.997
_diffrn_reflns_reduction_process 'Lp corrections applied'
_diffrn_reflns_theta_full 25.242
_diffrn_reflns_theta_max 26.500
_diffrn_reflns_theta_min 2.571
_diffrn_source_current 250.0000
_diffrn_source_power 12.5000
_diffrn_source_voltage 50.0000
_exptl_absorpt_coefficient_mu 0.075
_exptl_absorpt_correction_T_max 1.0000
_exptl_absorpt_correction_T_min 0.7500
_exptl_absorpt_correction_type multi-scan
_exptl_absorpt_process_details 'REQAB (Rigaku, 1998)'
_exptl_crystal_colour Colorless
_exptl_crystal_density_diffrn 1.172
_exptl_crystal_density_method 'not measured'
_exptl_crystal_description Block
_exptl_crystal_F_000 2272
_exptl_crystal_preparation 'mounted on the CryoLoop with Palaton oil and placed in N2 stream at 150(2) K'
_exptl_crystal_size_max 0.240
_exptl_crystal_size_mid 0.230
_exptl_crystal_size_min 0.150
_refine_diff_density_max 0.774
_refine_diff_density_min -0.380
_refine_diff_density_rms 0.058
_refine_ls_extinction_method none
_refine_ls_goodness_of_fit_ref 1.005
_refine_ls_hydrogen_treatment mixed
_refine_ls_matrix_type full
_refine_ls_number_parameters 458
_refine_ls_number_reflns 6125
_refine_ls_number_restraints 0
_refine_ls_restrained_S_all 1.005
_refine_ls_R_factor_all 0.0966
_refine_ls_R_factor_gt 0.0850
_refine_ls_shift/su_max 0.001
_refine_ls_shift/su_mean 0.000
_refine_ls_structure_factor_coef Fsqd
_refine_ls_weighting_details 'w=1/[\s^2^(Fo^2^)+(0.1238P)^2^+6.5299P] where P=(Fo^2^+2Fc^2^)/3'
_refine_ls_weighting_scheme calc
_refine_ls_wR_factor_gt 0.2246
_refine_ls_wR_factor_ref 0.2361
_reflns_number_gt 5266
_reflns_number_total 6125
_reflns_threshold_expression 'I > 2\s(I)'
_cod_data_source_file d2cc01275h2.cif
_cod_data_source_block hh-8098
_cod_depositor_comments
;
The following automatic conversions were performed:

data item '_exptl_absorpt_correction_type' value 'Multi-scan' was
changed to 'multi-scan' in accordance with the
/home/data/users/saulius/crontab/automatic-downloads/rss-feeds/RSC/lib/dictionaries/cif_core.dic
dictionary named 'cif_core.dic' version 2.4.2 last updated on
2011-04-26.

Automatic conversion script
Id: cif_fix_values 7556 2019-12-06 15:28:31Z antanas 
;
_cod_original_cell_volume 5924(2)
_cod_database_code 7129931
_shelx_shelxl_version_number 2018/3
_shelx_space_group_comment
;
The symmetry employed for this shelxl refinement is uniquely defined
by the following loop, which should always be used as a source of
symmetry information in preference to the above space-group names.
They are only intended as comments.
;
_shelx_estimated_absorpt_t_min 0.982
_shelx_estimated_absorpt_t_max 0.989

loop_
_space_group_symop_operation_xyz
'x, y, z'
'-x+1/2, -y, z+1/2'
'x+1/2, -y+1/2, -z'
'-x, y+1/2, -z+1/2'
'-x, -y, -z'
'x-1/2, y, -z-1/2'
'-x-1/2, y-1/2, z'
'x, -y-1/2, z-1/2'

loop_
_atom_site_label
_atom_site_type_symbol
_atom_site_fract_x
_atom_site_fract_y
_atom_site_fract_z
_atom_site_U_iso_or_equiv
_atom_site_adp_type
_atom_site_occupancy
_atom_site_site_symmetry_order
_atom_site_calc_flag
_atom_site_refinement_flags_posn
_atom_site_refinement_flags_adp
_atom_site_refinement_flags_occupancy
_atom_site_disorder_assembly
_atom_site_disorder_group
N1 N 0.18098(12) 0.17180(13) 0.45974(8) 0.0337(5) Uani 1 1 d . . . . .
C1 C 0.10812(13) 0.18479(14) 0.48821(10) 0.0284(5) Uani 1 1 d . . . . .
C2 C 0.10549(14) 0.23142(15) 0.53997(10) 0.0310(5) Uani 1 1 d . . . . .
C3 C 0.18041(16) 0.26617(19) 0.55880(13) 0.0428(6) Uani 1 1 d . . . . .
H3A H 0.182(2) 0.296(2) 0.5920(15) 0.056(9) Uiso 1 1 d . . . . .
C4 C 0.25448(18) 0.2555(2) 0.52832(13) 0.0494(7) Uani 1 1 d . . . . .
H4A H 0.303(3) 0.281(3) 0.5389(16) 0.073(11) Uiso 1 1 d . . . . .
C5 C 0.25105(17) 0.2079(2) 0.47993(12) 0.0437(6) Uani 1 1 d . . . . .
H5A H 0.300(2) 0.196(2) 0.4592(13) 0.045(8) Uiso 1 1 d . . . . .
N2 N 0.03749(13) 0.15109(13) 0.46656(9) 0.0325(5) Uani 1 1 d . . . . .
H2N H -0.008(2) 0.164(2) 0.4831(13) 0.049(9) Uiso 1 1 d . . . . .
C6 C 0.03246(15) 0.10205(17) 0.41512(11) 0.0348(5) Uani 1 1 d . . . . .
H6A H 0.0589(14) 0.1339(15) 0.3866(10) 0.018(5) Uiso 1 1 d . . . . .
H6B H 0.0661(17) 0.0511(18) 0.4182(11) 0.033(7) Uiso 1 1 d . . . . .
C7 C -0.06038(16) 0.08384(18) 0.40294(12) 0.0408(6) Uani 1 1 d . . . . .
H7A H -0.0915(18) 0.1417(18) 0.3977(12) 0.038(7) Uiso 1 1 d . . . . .
C8 C -0.07947(18) 0.0365(2) 0.34793(13) 0.0502(7) Uani 1 1 d . . . . .
C9 C -0.1714(2) 0.0141(4) 0.35590(16) 0.0857(14) Uani 1 1 d . . . . .
H9A H -0.186446 -0.035937 0.332826 0.103 Uiso 1 1 calc R U . . .
H9B H -0.207858 0.062051 0.344444 0.103 Uiso 1 1 calc R U . . .
C10 C -0.1831(2) -0.0054(2) 0.41984(16) 0.0634(9) Uani 1 1 d . . . . .
H10A H -0.235164 0.021413 0.434367 0.076 Uiso 1 1 calc R U . . .
H10B H -0.186710 -0.067269 0.426223 0.076 Uiso 1 1 calc R U . . .
C11 C -0.1061(2) 0.0309(2) 0.44899(13) 0.0494(7) Uani 1 1 d . . . . .
H11A H -0.061(3) -0.015(3) 0.4626(16) 0.077(12) Uiso 1 1 d . . . . .
H11B H -0.121(2) 0.072(3) 0.4830(16) 0.071(11) Uiso 1 1 d . . . . .
C12 C -0.0713(3) 0.0949(3) 0.29649(14) 0.0751(11) Uani 1 1 d . . . . .
H12A H -0.013067 0.115230 0.293513 0.113 Uiso 1 1 calc R U . . .
H12B H -0.109453 0.143339 0.300923 0.113 Uiso 1 1 calc R U . . .
H12C H -0.086293 0.063631 0.262171 0.113 Uiso 1 1 calc R U . . .
C13 C -0.0224(3) -0.0395(2) 0.33983(16) 0.0663(10) Uani 1 1 d . . . . .
H13A H -0.020946 -0.072846 0.374746 0.100 Uiso 1 1 calc R U . . .
H13B H 0.034713 -0.020232 0.330579 0.100 Uiso 1 1 calc R U . . .
H13C H -0.044112 -0.074617 0.308927 0.100 Uiso 1 1 calc R U . . .
C14 C 0.02463(15) 0.23993(16) 0.57207(11) 0.0354(5) Uani 1 1 d . . . . .
O1 O -0.04429(11) 0.22071(15) 0.55118(9) 0.0503(5) Uani 1 1 d . . . . .
N3 N 0.02860(15) 0.26775(15) 0.62509(10) 0.0399(5) Uani 1 1 d . . . . .
H3N H 0.071(2) 0.280(2) 0.6402(15) 0.055(10) Uiso 1 1 d . . . . .
C15 C -0.0473(2) 0.2759(2) 0.65892(14) 0.0563(8) Uani 1 1 d . . . . .
H15A H -0.082543 0.321428 0.643610 0.085 Uiso 1 1 calc R U . . .
H15B H -0.031920 0.289202 0.698032 0.085 Uiso 1 1 calc R U . . .
H15C H -0.078811 0.222505 0.657968 0.085 Uiso 1 1 calc R U . . .
N4 N 0.15835(13) 0.17796(13) 0.20896(9) 0.0358(5) Uani 1 1 d . . . . .
C16 C 0.16913(14) 0.10557(14) 0.23785(10) 0.0294(5) Uani 1 1 d . . . . .
C17 C 0.20748(14) 0.10436(14) 0.29237(10) 0.0298(5) Uani 1 1 d . . . . .
C18 C 0.23457(16) 0.18082(16) 0.31424(11) 0.0358(5) Uani 1 1 d . . . . .
H18A H 0.2647(17) 0.1809(18) 0.3496(12) 0.035(7) Uiso 1 1 d . . . . .
C19 C 0.22540(18) 0.25516(17) 0.28413(12) 0.0426(6) Uani 1 1 d . . . . .
H19A H 0.244(2) 0.306(2) 0.2981(13) 0.048(8) Uiso 1 1 d . . . . .
C20 C 0.18647(18) 0.24991(16) 0.23230(12) 0.0417(6) Uani 1 1 d . . . . .
H20A H 0.1788(19) 0.296(2) 0.2094(13) 0.047(8) Uiso 1 1 d . . . . .
N5 N 0.14104(14) 0.03367(14) 0.21364(9) 0.0347(5) Uani 1 1 d . . . . .
H5N H 0.1517(17) -0.0124(19) 0.2289(12) 0.034(7) Uiso 1 1 d . . . . .
C21 C 0.110(2) 0.037(2) 0.1571(19) 0.044(3) Uani 0.55 1 d . . P A 1
H21A H 0.151262 0.067473 0.133252 0.053 Uiso 0.55 1 calc R U P A 1
H21B H 0.056730 0.070246 0.156771 0.053 Uiso 0.55 1 calc R U P A 1
C22 C 0.0925(17) -0.0520(15) 0.1306(7) 0.066(3) Uani 0.55 1 d . . P A 1
H22A H 0.146362 -0.083960 0.135918 0.079 Uiso 0.55 1 calc R U P A 1
C23 C 0.0237(5) -0.1096(5) 0.1566(4) 0.0670(16) Uani 0.55 1 d . . P A 1
C24 C 0.0081(16) -0.1760(12) 0.1111(11) 0.101(6) Uani 0.55 1 d . . P A 1
H24A H -0.048311 -0.202216 0.115277 0.121 Uiso 0.55 1 calc R U P A 1
H24B H 0.051696 -0.220817 0.112013 0.121 Uiso 0.55 1 calc R U P A 1
C25 C 0.0139(7) -0.1223(7) 0.0550(5) 0.105(3) Uani 0.55 1 d . . P A 1
H25A H 0.033065 -0.158079 0.023177 0.126 Uiso 0.55 1 calc R U P A 1
H25B H -0.041772 -0.097834 0.045407 0.126 Uiso 0.55 1 calc R U P A 1
C26 C 0.0773(8) -0.0528(7) 0.0668(4) 0.084(2) Uani 0.55 1 d . . P A 1
H26A H 0.054956 0.002569 0.054199 0.100 Uiso 0.55 1 calc R U P A 1
H26B H 0.130741 -0.064080 0.046495 0.100 Uiso 0.55 1 calc R U P A 1
C27 C -0.0537(4) -0.0542(5) 0.1653(4) 0.078(2) Uani 0.55 1 d . . P A 1
H27A H -0.100278 -0.088830 0.179757 0.118 Uiso 0.55 1 calc R U P A 1
H27B H -0.070125 -0.028741 0.129191 0.118 Uiso 0.55 1 calc R U P A 1
H27C H -0.040557 -0.009424 0.192560 0.118 Uiso 0.55 1 calc R U P A 1
C28 C 0.0500(5) -0.1540(5) 0.2105(4) 0.079(2) Uani 0.55 1 d . . P A 1
H28A H 0.048510 -0.113714 0.241992 0.118 Uiso 0.55 1 calc R U P A 1
H28B H 0.107370 -0.176149 0.206178 0.118 Uiso 0.55 1 calc R U P A 1
H28C H 0.011095 -0.200818 0.218233 0.118 Uiso 0.55 1 calc R U P A 1
C29 C 0.21807(15) 0.02294(15) 0.32377(10) 0.0335(5) Uani 1 1 d . . . . .
O2 O 0.21942(14) -0.04577(11) 0.29900(8) 0.0460(5) Uani 1 1 d . . . . .
N6 N 0.22640(14) 0.02775(15) 0.38009(9) 0.0388(5) Uani 1 1 d . . . . .
H6N H 0.2150(17) 0.071(2) 0.3961(12) 0.033(7) Uiso 1 1 d . . . . .
C30 C 0.2321(2) -0.0489(2) 0.41340(13) 0.0494(7) Uani 1 1 d . . . . .
H30A H 0.244(3) -0.032(3) 0.4506(18) 0.075(12) Uiso 1 1 d . . . . .
H30B H 0.280(2) -0.083(2) 0.3994(15) 0.060(10) Uiso 1 1 d . . . . .
H30C H 0.179(3) -0.077(3) 0.4137(16) 0.074(12) Uiso 1 1 d . . . . .
C22B C 0.078(2) -0.0617(19) 0.1463(10) 0.066(3) Uani 0.45 1 d . . P A 2
H22B H 0.131510 -0.094357 0.141325 0.079 Uiso 0.45 1 calc R U P A 2
C23B C 0.0249(6) -0.0615(5) 0.0871(4) 0.0670(16) Uani 0.45 1 d . . P A 2
C24B C -0.008(2) -0.1522(15) 0.0923(15) 0.101(6) Uani 0.45 1 d . . P A 2
H24C H -0.057638 -0.159958 0.067501 0.121 Uiso 0.45 1 calc R U P A 2
H24D H 0.036386 -0.192542 0.080137 0.121 Uiso 0.45 1 calc R U P A 2
C25B C -0.0299(9) -0.1678(8) 0.1477(5) 0.105(3) Uani 0.45 1 d . . P A 2
H25C H -0.016867 -0.226968 0.158501 0.126 Uiso 0.45 1 calc R U P A 2
H25D H -0.090636 -0.156929 0.154170 0.126 Uiso 0.45 1 calc R U P A 2
C26B C 0.0277(9) -0.1020(8) 0.1824(5) 0.084(2) Uani 0.45 1 d . . P A 2
H26C H -0.008549 -0.060764 0.202492 0.100 Uiso 0.45 1 calc R U P A 2
H26D H 0.061979 -0.132633 0.210785 0.100 Uiso 0.45 1 calc R U P A 2
C27B C -0.0465(5) 0.0024(5) 0.0842(3) 0.067(2) Uani 0.45 1 d . . P A 2
H27D H -0.081851 -0.009603 0.051203 0.100 Uiso 0.45 1 calc R U P A 2
H27E H -0.023071 0.059579 0.081054 0.100 Uiso 0.45 1 calc R U P A 2
H27F H -0.080759 -0.001633 0.118621 0.100 Uiso 0.45 1 calc R U P A 2
C28B C 0.0855(9) -0.0490(11) 0.0370(5) 0.115(6) Uani 0.45 1 d . . P A 2
H28F H 0.134939 -0.085545 0.041850 0.173 Uiso 0.45 1 calc R U P A 2
H28D H 0.103643 0.010303 0.035528 0.173 Uiso 0.45 1 calc R U P A 2
H28E H 0.056590 -0.063689 0.001753 0.173 Uiso 0.45 1 calc R U P A 2
C21B C 0.097(3) 0.025(3) 0.159(2) 0.044(3) Uani 0.45 1 d . . P A 2
H21C H 0.044150 0.058228 0.159960 0.053 Uiso 0.45 1 calc R U P A 2
H21D H 0.133172 0.048668 0.128593 0.053 Uiso 0.45 1 calc R U P A 2

loop_
_atom_site_aniso_label
_atom_site_aniso_U_11
_atom_site_aniso_U_22
_atom_site_aniso_U_33
_atom_site_aniso_U_23
_atom_site_aniso_U_13
_atom_site_aniso_U_12
N1 0.0306(10) 0.0378(11) 0.0328(10) -0.0039(9) -0.0010(8) -0.0020(8)
C1 0.0299(11) 0.0254(11) 0.0300(11) 0.0026(9) -0.0040(8) 0.0007(8)
C2 0.0302(11) 0.0301(12) 0.0327(12) -0.0028(9) -0.0030(9) -0.0004(9)
C3 0.0354(13) 0.0494(16) 0.0437(15) -0.0145(13) -0.0027(11) -0.0068(11)
C4 0.0316(13) 0.0627(19) 0.0538(17) -0.0176(15) -0.0007(12) -0.0135(12)
C5 0.0320(12) 0.0554(17) 0.0437(14) -0.0078(13) 0.0039(11) -0.0056(11)
N2 0.0275(10) 0.0341(11) 0.0358(11) -0.0048(9) -0.0042(8) -0.0020(8)
C6 0.0349(12) 0.0328(13) 0.0366(13) -0.0064(10) -0.0075(10) 0.0037(10)
C7 0.0359(13) 0.0420(15) 0.0446(15) -0.0039(12) -0.0084(11) 0.0014(11)
C8 0.0418(15) 0.0592(19) 0.0495(17) -0.0092(14) -0.0071(12) -0.0084(13)
C9 0.052(2) 0.140(4) 0.066(2) -0.026(3) -0.0092(16) -0.029(2)
C10 0.0451(16) 0.068(2) 0.077(2) 0.0140(18) -0.0099(15) -0.0156(15)
C11 0.0494(16) 0.0527(18) 0.0462(16) 0.0040(14) -0.0008(12) -0.0083(13)
C12 0.111(3) 0.073(2) 0.0419(18) 0.0046(17) -0.0047(19) 0.011(2)
C13 0.085(3) 0.0469(19) 0.067(2) -0.0160(16) -0.0145(19) -0.0016(17)
C14 0.0315(11) 0.0346(13) 0.0401(13) -0.0054(10) -0.0008(10) 0.0024(9)
O1 0.0291(9) 0.0738(15) 0.0479(11) -0.0161(10) -0.0020(8) -0.0004(9)
N3 0.0348(11) 0.0439(13) 0.0409(12) -0.0109(10) 0.0025(9) 0.0000(9)
C15 0.0483(16) 0.068(2) 0.0523(17) -0.0224(16) 0.0139(13) -0.0025(14)
N4 0.0421(11) 0.0270(10) 0.0382(11) 0.0018(8) -0.0028(9) -0.0028(8)
C16 0.0298(11) 0.0249(11) 0.0336(12) -0.0001(9) 0.0044(9) 0.0000(8)
C17 0.0289(11) 0.0282(12) 0.0322(12) -0.0026(9) 0.0030(9) 0.0012(9)
C18 0.0372(12) 0.0335(13) 0.0367(13) -0.0054(10) -0.0001(10) -0.0030(10)
C19 0.0520(15) 0.0279(13) 0.0479(15) -0.0084(11) 0.0004(12) -0.0102(11)
C20 0.0529(15) 0.0231(12) 0.0490(16) 0.0056(11) 0.0014(12) -0.0030(11)
N5 0.0471(12) 0.0237(10) 0.0333(11) -0.0005(8) -0.0036(9) -0.0030(8)
C21 0.054(9) 0.029(8) 0.050(3) 0.000(6) -0.019(6) -0.019(4)
C22 0.099(9) 0.039(5) 0.060(10) 0.015(6) -0.033(8) -0.024(5)
C23 0.071(3) 0.051(3) 0.080(4) -0.013(3) -0.034(3) -0.021(2)
C24 0.092(10) 0.060(11) 0.151(19) -0.053(11) -0.013(8) -0.021(7)
C25 0.116(6) 0.100(5) 0.100(5) -0.036(4) 0.023(4) -0.054(5)
C26 0.094(5) 0.081(5) 0.076(5) -0.015(4) -0.023(5) -0.033(4)
C27 0.058(4) 0.063(4) 0.114(6) -0.015(4) 0.020(4) -0.008(3)
C28 0.089(5) 0.059(4) 0.089(5) 0.000(4) -0.028(4) -0.013(4)
C29 0.0358(12) 0.0300(12) 0.0347(12) -0.0008(10) 0.0003(9) 0.0055(9)
O2 0.0707(13) 0.0276(9) 0.0396(10) -0.0026(8) -0.0041(9) 0.0111(8)
N6 0.0487(12) 0.0346(12) 0.0330(11) -0.0005(9) 0.0021(9) 0.0096(9)
C30 0.0597(19) 0.0500(17) 0.0383(15) 0.0080(13) 0.0027(13) 0.0105(15)
C22B 0.099(9) 0.039(5) 0.060(10) 0.015(6) -0.033(8) -0.024(5)
C23B 0.071(3) 0.051(3) 0.080(4) -0.013(3) -0.034(3) -0.021(2)
C24B 0.092(10) 0.060(11) 0.151(19) -0.053(11) -0.013(8) -0.021(7)
C25B 0.116(6) 0.100(5) 0.100(5) -0.036(4) 0.023(4) -0.054(5)
C26B 0.094(5) 0.081(5) 0.076(5) -0.015(4) -0.023(5) -0.033(4)
C27B 0.075(5) 0.064(5) 0.062(5) -0.008(4) -0.029(4) -0.014(4)
C28B 0.093(8) 0.166(13) 0.086(8) -0.059(10) -0.043(7) 0.055(9)
C21B 0.054(9) 0.029(8) 0.050(3) 0.000(6) -0.019(6) -0.019(4)

loop_
_atom_type_symbol
_atom_type_description
_atom_type_scat_dispersion_real
_atom_type_scat_dispersion_imag
_atom_type_scat_source
C C 0.0033 0.0016 'International Tables Vol C Tables 4.2.6.8 and 6.1.1.4'
H H 0.0000 0.0000 'International Tables Vol C Tables 4.2.6.8 and 6.1.1.4'
N N 0.0061 0.0033 'International Tables Vol C Tables 4.2.6.8 and 6.1.1.4'
O O 0.0106 0.0060 'International Tables Vol C Tables 4.2.6.8 and 6.1.1.4'

loop_
_geom_angle_atom_site_label_1
_geom_angle_atom_site_label_2
_geom_angle_atom_site_label_3
_geom_angle
_geom_angle_site_symmetry_1
_geom_angle_site_symmetry_3
_geom_angle_publ_flag
C5 N1 C1 117.8(2) . . ?
N2 C1 N1 117.5(2) . . ?
N2 C1 C2 120.5(2) . . ?
N1 C1 C2 122.0(2) . . ?
C3 C2 C1 117.1(2) . . ?
C3 C2 C14 122.5(2) . . ?
C1 C2 C14 120.4(2) . . ?
C2 C3 C4 120.7(3) . . ?
C2 C3 H3A 121(2) . . ?
C4 C3 H3A 119(2) . . ?
C5 C4 C3 117.8(2) . . ?
C5 C4 H4A 121(2) . . ?
C3 C4 H4A 121(2) . . ?
N1 C5 C4 124.4(2) . . ?
N1 C5 H5A 114.3(19) . . ?
C4 C5 H5A 121.1(19) . . ?
C1 N2 C6 125.5(2) . . ?
C1 N2 H2N 116(2) . . ?
C6 N2 H2N 118(2) . . ?
N2 C6 C7 108.3(2) . . ?
N2 C6 H6A 107.1(14) . . ?
C7 C6 H6A 113.2(14) . . ?
N2 C6 H6B 110.6(16) . . ?
C7 C6 H6B 112.8(16) . . ?
H6A C6 H6B 105(2) . . ?
C6 C7 C8 116.3(2) . . ?
C6 C7 C11 114.7(2) . . ?
C8 C7 C11 103.9(2) . . ?
C6 C7 H7A 108.2(16) . . ?
C8 C7 H7A 103.4(15) . . ?
C11 C7 H7A 109.5(16) . . ?
C9 C8 C13 114.0(3) . . ?
C9 C8 C7 101.4(3) . . ?
C13 C8 C7 112.1(3) . . ?
C9 C8 C12 108.7(3) . . ?
C13 C8 C12 109.1(3) . . ?
C7 C8 C12 111.3(3) . . ?
C8 C9 C10 106.4(3) . . ?
C8 C9 H9A 110.5 . . ?
C10 C9 H9A 110.5 . . ?
C8 C9 H9B 110.5 . . ?
C10 C9 H9B 110.5 . . ?
H9A C9 H9B 108.6 . . ?
C11 C10 C9 105.8(3) . . ?
C11 C10 H10A 110.6 . . ?
C9 C10 H10A 110.6 . . ?
C11 C10 H10B 110.6 . . ?
C9 C10 H10B 110.6 . . ?
H10A C10 H10B 108.7 . . ?
C10 C11 C7 105.1(2) . . ?
C10 C11 H11A 115(2) . . ?
C7 C11 H11A 105(2) . . ?
C10 C11 H11B 113(2) . . ?
C7 C11 H11B 108(2) . . ?
H11A C11 H11B 110(3) . . ?
C8 C12 H12A 109.5 . . ?
C8 C12 H12B 109.5 . . ?
H12A C12 H12B 109.5 . . ?
C8 C12 H12C 109.5 . . ?
H12A C12 H12C 109.5 . . ?
H12B C12 H12C 109.5 . . ?
C8 C13 H13A 109.5 . . ?
C8 C13 H13B 109.5 . . ?
H13A C13 H13B 109.5 . . ?
C8 C13 H13C 109.5 . . ?
H13A C13 H13C 109.5 . . ?
H13B C13 H13C 109.5 . . ?
O1 C14 N3 120.0(2) . . ?
O1 C14 C2 122.1(2) . . ?
N3 C14 C2 117.9(2) . . ?
C14 N3 C15 120.7(2) . . ?
C14 N3 H3N 123(3) . . ?
C15 N3 H3N 116(3) . . ?
N3 C15 H15A 109.5 . . ?
N3 C15 H15B 109.5 . . ?
H15A C15 H15B 109.5 . . ?
N3 C15 H15C 109.5 . . ?
H15A C15 H15C 109.5 . . ?
H15B C15 H15C 109.5 . . ?
C20 N4 C16 118.0(2) . . ?
N4 C16 N5 117.3(2) . . ?
N4 C16 C17 121.7(2) . . ?
N5 C16 C17 120.9(2) . . ?
C18 C17 C16 117.3(2) . . ?
C18 C17 C29 122.1(2) . . ?
C16 C17 C29 120.6(2) . . ?
C19 C18 C17 121.1(2) . . ?
C19 C18 H18A 119.9(17) . . ?
C17 C18 H18A 118.7(17) . . ?
C20 C19 C18 117.1(2) . . ?
C20 C19 H19A 121(2) . . ?
C18 C19 H19A 122(2) . . ?
N4 C20 C19 124.6(2) . . ?
N4 C20 H20A 113(2) . . ?
C19 C20 H20A 123(2) . . ?
C16 N5 C21 118.7(12) . . ?
C16 N5 C21B 127.3(16) . . ?
C16 N5 H5N 119.1(19) . . ?
C21 N5 H5N 121(2) . . ?
C21B N5 H5N 113(3) . . ?
N5 C21 C22 114(3) . . ?
N5 C21 H21A 108.8 . . ?
C22 C21 H21A 108.8 . . ?
N5 C21 H21B 108.8 . . ?
C22 C21 H21B 108.8 . . ?
H21A C21 H21B 107.7 . . ?
C26 C22 C23 106.1(15) . . ?
C26 C22 C21 115.5(19) . . ?
C23 C22 C21 120(2) . . ?
C26 C22 H22A 104.7 . . ?
C23 C22 H22A 104.7 . . ?
C21 C22 H22A 104.7 . . ?
C28 C23 C27 112.0(8) . . ?
C28 C23 C24 108.8(9) . . ?
C27 C23 C24 111.1(10) . . ?
C28 C23 C22 114.4(10) . . ?
C27 C23 C22 106.4(12) . . ?
C24 C23 C22 103.7(16) . . ?
C23 C24 C25 102.5(13) . . ?
C23 C24 H24A 111.3 . . ?
C25 C24 H24A 111.3 . . ?
C23 C24 H24B 111.3 . . ?
C25 C24 H24B 111.3 . . ?
H24A C24 H24B 109.2 . . ?
C26 C25 C24 105.9(11) . . ?
C26 C25 H25A 110.6 . . ?
C24 C25 H25A 110.6 . . ?
C26 C25 H25B 110.6 . . ?
C24 C25 H25B 110.6 . . ?
H25A C25 H25B 108.7 . . ?
C25 C26 C22 107.0(11) . . ?
C25 C26 H26A 110.3 . . ?
C22 C26 H26A 110.3 . . ?
C25 C26 H26B 110.3 . . ?
C22 C26 H26B 110.3 . . ?
H26A C26 H26B 108.6 . . ?
C23 C27 H27A 109.5 . . ?
C23 C27 H27B 109.5 . . ?
H27A C27 H27B 109.5 . . ?
C23 C27 H27C 109.5 . . ?
H27A C27 H27C 109.5 . . ?
H27B C27 H27C 109.5 . . ?
C23 C28 H28A 109.5 . . ?
C23 C28 H28B 109.5 . . ?
H28A C28 H28B 109.5 . . ?
C23 C28 H28C 109.5 . . ?
H28A C28 H28C 109.5 . . ?
H28B C28 H28C 109.5 . . ?
O2 C29 N6 121.3(2) . . ?
O2 C29 C17 121.5(2) . . ?
N6 C29 C17 117.1(2) . . ?
C29 N6 C30 120.0(2) . . ?
C29 N6 H6N 120(2) . . ?
C30 N6 H6N 118(2) . . ?
N6 C30 H30A 106(2) . . ?
N6 C30 H30B 108(2) . . ?
H30A C30 H30B 108(3) . . ?
N6 C30 H30C 110(2) . . ?
H30A C30 H30C 108(3) . . ?
H30B C30 H30C 116(3) . . ?
C26B C22B C21B 117(3) . . ?
C26B C22B C23B 104(2) . . ?
C21B C22B C23B 107(3) . . ?
C26B C22B H22B 109.7 . . ?
C21B C22B H22B 109.7 . . ?
C23B C22B H22B 109.7 . . ?
C27B C23B C24B 111.9(13) . . ?
C27B C23B C28B 110.3(9) . . ?
C24B C23B C28B 113.2(17) . . ?
C27B C23B C22B 115.0(15) . . ?
C24B C23B C22B 96.0(15) . . ?
C28B C23B C22B 109.9(12) . . ?
C25B C24B C23B 109(2) . . ?
C25B C24B H24C 109.8 . . ?
C23B C24B H24C 109.8 . . ?
C25B C24B H24D 109.8 . . ?
C23B C24B H24D 109.8 . . ?
H24C C24B H24D 108.3 . . ?
C24B C25B C26B 103.1(15) . . ?
C24B C25B H25C 111.1 . . ?
C26B C25B H25C 111.1 . . ?
C24B C25B H25D 111.1 . . ?
C26B C25B H25D 111.1 . . ?
H25C C25B H25D 109.1 . . ?
C22B C26B C25B 108.7(15) . . ?
C22B C26B H26C 109.9 . . ?
C25B C26B H26C 109.9 . . ?
C22B C26B H26D 109.9 . . ?
C25B C26B H26D 109.9 . . ?
H26C C26B H26D 108.3 . . ?
C23B C27B H27D 109.5 . . ?
C23B C27B H27E 109.5 . . ?
H27D C27B H27E 109.5 . . ?
C23B C27B H27F 109.5 . . ?
H27D C27B H27F 109.5 . . ?
H27E C27B H27F 109.5 . . ?
C23B C28B H28F 109.5 . . ?
C23B C28B H28D 109.5 . . ?
H28F C28B H28D 109.5 . . ?
C23B C28B H28E 109.5 . . ?
H28F C28B H28E 109.5 . . ?
H28D C28B H28E 109.5 . . ?
C22B C21B N5 112(3) . . ?
C22B C21B H21C 109.3 . . ?
N5 C21B H21C 109.3 . . ?
C22B C21B H21D 109.3 . . ?
N5 C21B H21D 109.3 . . ?
H21C C21B H21D 107.9 . . ?

loop_
_geom_bond_atom_site_label_1
_geom_bond_atom_site_label_2
_geom_bond_distance
_geom_bond_site_symmetry_2
_geom_bond_publ_flag
N1 C5 1.336(3) . ?
N1 C1 1.353(3) . ?
C1 N2 1.341(3) . ?
C1 C2 1.430(3) . ?
C2 C3 1.382(3) . ?
C2 C14 1.496(3) . ?
C3 C4 1.388(4) . ?
C3 H3A 0.92(3) . ?
C4 C5 1.371(4) . ?
C4 H4A 0.90(4) . ?
C5 H5A 0.94(3) . ?
N2 C6 1.445(3) . ?
N2 H2N 0.84(3) . ?
C6 C7 1.527(3) . ?
C6 H6A 0.94(2) . ?
C6 H6B 0.97(3) . ?
C7 C8 1.532(4) . ?
C7 C11 1.553(4) . ?
C7 H7A 1.05(3) . ?
C8 C9 1.511(5) . ?
C8 C13 1.515(5) . ?
C8 C12 1.533(5) . ?
C9 C10 1.555(5) . ?
C9 H9A 0.9900 . ?
C9 H9B 0.9900 . ?
C10 C11 1.514(4) . ?
C10 H10A 0.9900 . ?
C10 H10B 0.9900 . ?
C11 H11A 1.08(4) . ?
C11 H11B 1.06(4) . ?
C12 H12A 0.9800 . ?
C12 H12B 0.9800 . ?
C12 H12C 0.9800 . ?
C13 H13A 0.9800 . ?
C13 H13B 0.9800 . ?
C13 H13C 0.9800 . ?
C14 O1 1.237(3) . ?
C14 N3 1.331(3) . ?
N3 C15 1.451(4) . ?
N3 H3N 0.79(4) . ?
C15 H15A 0.9800 . ?
C15 H15B 0.9800 . ?
C15 H15C 0.9800 . ?
N4 C20 1.340(3) . ?
N4 C16 1.343(3) . ?
C16 N5 1.348(3) . ?
C16 C17 1.426(3) . ?
C17 C18 1.382(3) . ?
C17 C29 1.495(3) . ?
C18 C19 1.381(4) . ?
C18 H18A 0.96(3) . ?
C19 C20 1.375(4) . ?
C19 H19A 0.92(3) . ?
C20 H20A 0.92(3) . ?
N5 C21 1.43(5) . ?
N5 C21B 1.48(6) . ?
N5 H5N 0.83(3) . ?
C21 C22 1.57(4) . ?
C21 H21A 0.9900 . ?
C21 H21B 0.9900 . ?
C22 C26 1.53(2) . ?
C22 C23 1.549(19) . ?
C22 H22A 1.0000 . ?
C23 C28 1.513(11) . ?
C23 C27 1.520(12) . ?
C23 C24 1.52(2) . ?
C24 C25 1.58(3) . ?
C24 H24A 0.9900 . ?
C24 H24B 0.9900 . ?
C25 C26 1.514(12) . ?
C25 H25A 0.9900 . ?
C25 H25B 0.9900 . ?
C26 H26A 0.9900 . ?
C26 H26B 0.9900 . ?
C27 H27A 0.9800 . ?
C27 H27B 0.9800 . ?
C27 H27C 0.9800 . ?
C28 H28A 0.9800 . ?
C28 H28B 0.9800 . ?
C28 H28C 0.9800 . ?
C29 O2 1.234(3) . ?
C29 N6 1.341(3) . ?
N6 C30 1.448(4) . ?
N6 H6N 0.80(3) . ?
C30 H30A 0.94(4) . ?
C30 H30B 0.99(4) . ?
C30 H30C 0.95(4) . ?
C22B C26B 1.33(2) . ?
C22B C21B 1.44(5) . ?
C22B C23B 1.63(3) . ?
C22B H22B 1.0000 . ?
C23B C27B 1.518(13) . ?
C23B C24B 1.53(3) . ?
C23B C28B 1.538(18) . ?
C24B C25B 1.38(4) . ?
C24B H24C 0.9900 . ?
C24B H24D 0.9900 . ?
C25B C26B 1.609(14) . ?
C25B H25C 0.9900 . ?
C25B H25D 0.9900 . ?
C26B H26C 0.9900 . ?
C26B H26D 0.9900 . ?
C27B H27D 0.9800 . ?
C27B H27E 0.9800 . ?
C27B H27F 0.9800 . ?
C28B H28F 0.9800 . ?
C28B H28D 0.9800 . ?
C28B H28E 0.9800 . ?
C21B H21C 0.9900 . ?
C21B H21D 0.9900 . ?

loop_
_geom_hbond_atom_site_label_D
_geom_hbond_atom_site_label_H
_geom_hbond_atom_site_label_A
_geom_hbond_distance_DH
_geom_hbond_distance_HA
_geom_hbond_distance_DA
_geom_hbond_angle_DHA
_geom_hbond_site_symmetry_A
_geom_hbond_publ_flag
N2 H2N O1 0.84(3) 1.93(3) 2.626(3) 139(3) . yes
N3 H3N N4 0.79(4) 2.23(4) 2.984(3) 159(3) 8_566 yes
C19 H19A O2 0.92(3) 2.41(3) 3.283(3) 159(3) 7_665 yes
N5 H5N O2 0.83(3) 2.04(3) 2.683(3) 133(3) . yes
N6 H6N N1 0.80(3) 2.26(3) 3.041(3) 166(3) . yes

loop_
_geom_torsion_atom_site_label_1
_geom_torsion_atom_site_label_2
_geom_torsion_atom_site_label_3
_geom_torsion_atom_site_label_4
_geom_torsion
_geom_torsion_site_symmetry_1
_geom_torsion_site_symmetry_2
_geom_torsion_site_symmetry_3
_geom_torsion_site_symmetry_4
_geom_torsion_publ_flag
C5 N1 C1 N2 177.5(2) . . . . ?
C5 N1 C1 C2 -3.4(4) . . . . ?
N2 C1 C2 C3 -178.3(2) . . . . ?
N1 C1 C2 C3 2.7(4) . . . . ?
N2 C1 C2 C14 2.8(3) . . . . ?
N1 C1 C2 C14 -176.2(2) . . . . ?
C1 C2 C3 C4 -0.1(4) . . . . ?
C14 C2 C3 C4 178.8(3) . . . . ?
C2 C3 C4 C5 -1.5(5) . . . . ?
C1 N1 C5 C4 1.6(4) . . . . ?
C3 C4 C5 N1 0.8(5) . . . . ?
N1 C1 N2 C6 -0.2(4) . . . . ?
C2 C1 N2 C6 -179.2(2) . . . . ?
C1 N2 C6 C7 -174.3(2) . . . . ?
N2 C6 C7 C8 176.6(2) . . . . ?
N2 C6 C7 C11 -61.8(3) . . . . ?
C6 C7 C8 C9 168.8(3) . . . . ?
C11 C7 C8 C9 41.6(3) . . . . ?
C6 C7 C8 C13 46.8(4) . . . . ?
C11 C7 C8 C13 -80.4(3) . . . . ?
C6 C7 C8 C12 -75.7(3) . . . . ?
C11 C7 C8 C12 157.1(3) . . . . ?
C13 C8 C9 C10 84.9(4) . . . . ?
C7 C8 C9 C10 -35.8(4) . . . . ?
C12 C8 C9 C10 -153.2(3) . . . . ?
C8 C9 C10 C11 16.5(5) . . . . ?
C9 C10 C11 C7 9.7(4) . . . . ?
C6 C7 C11 C10 -160.2(3) . . . . ?
C8 C7 C11 C10 -32.1(3) . . . . ?
C3 C2 C14 O1 168.3(3) . . . . ?
C1 C2 C14 O1 -12.8(4) . . . . ?
C3 C2 C14 N3 -12.9(4) . . . . ?
C1 C2 C14 N3 166.0(2) . . . . ?
O1 C14 N3 C15 0.0(4) . . . . ?
C2 C14 N3 C15 -178.8(3) . . . . ?
C20 N4 C16 N5 -179.5(2) . . . . ?
C20 N4 C16 C17 1.4(3) . . . . ?
N4 C16 C17 C18 -1.0(3) . . . . ?
N5 C16 C17 C18 -180.0(2) . . . . ?
N4 C16 C17 C29 179.5(2) . . . . ?
N5 C16 C17 C29 0.5(3) . . . . ?
C16 C17 C18 C19 -0.5(4) . . . . ?
C29 C17 C18 C19 178.9(2) . . . . ?
C17 C18 C19 C20 1.5(4) . . . . ?
C16 N4 C20 C19 -0.4(4) . . . . ?
C18 C19 C20 N4 -1.1(4) . . . . ?
N4 C16 N5 C21 6.3(18) . . . . ?
C17 C16 N5 C21 -174.7(18) . . . . ?
N4 C16 N5 C21B -2(2) . . . . ?
C17 C16 N5 C21B 177(2) . . . . ?
C16 N5 C21 C22 170.9(16) . . . . ?
N5 C21 C22 C26 -167(2) . . . . ?
N5 C21 C22 C23 64(3) . . . . ?
C26 C22 C23 C28 149.9(13) . . . . ?
C21 C22 C23 C28 -77(3) . . . . ?
C26 C22 C23 C27 -85.8(17) . . . . ?
C21 C22 C23 C27 47(3) . . . . ?
C26 C22 C23 C24 31.5(19) . . . . ?
C21 C22 C23 C24 164(2) . . . . ?
C28 C23 C24 C25 -160.6(10) . . . . ?
C27 C23 C24 C25 75.6(16) . . . . ?
C22 C23 C24 C25 -38.4(17) . . . . ?
C23 C24 C25 C26 32.1(16) . . . . ?
C24 C25 C26 C22 -12.8(18) . . . . ?
C23 C22 C26 C25 -11(2) . . . . ?
C21 C22 C26 C25 -146(2) . . . . ?
C18 C17 C29 O2 -156.7(2) . . . . ?
C16 C17 C29 O2 22.7(3) . . . . ?
C18 C17 C29 N6 23.0(3) . . . . ?
C16 C17 C29 N6 -157.5(2) . . . . ?
O2 C29 N6 C30 -3.8(4) . . . . ?
C17 C29 N6 C30 176.5(2) . . . . ?
C26B C22B C23B C27B 77(2) . . . . ?
C21B C22B C23B C27B -47(3) . . . . ?
C26B C22B C23B C24B -41(3) . . . . ?
C21B C22B C23B C24B -165(3) . . . . ?
C26B C22B C23B C28B -158.3(19) . . . . ?
C21B C22B C23B C28B 78(3) . . . . ?
C27B C23B C24B C25B -80.1(18) . . . . ?
C28B C23B C24B C25B 154.5(15) . . . . ?
C22B C23B C24B C25B 40(2) . . . . ?
C23B C24B C25B C26B -25(2) . . . . ?
C21B C22B C26B C25B 146(3) . . . . ?
C23B C22B C26B C25B 29(3) . . . . ?
C24B C25B C26B C22B -4(2) . . . . ?
C26B C22B C21B N5 61(4) . . . . ?
C23B C22B C21B N5 177(2) . . . . ?
C16 N5 C21B C22B 179(2) . . . . ?
